data_1507479
loop_
_publ_author_name
'Agatsuma, Tsutomu'
'Akama, Tsutomu'
'Nara, Shinji'
'Matsumiya, Shigeki'
'Nakai, Ryuichiro'
'Ogawa, Harumi'
'Otaki, Shizuo'
'Ikeda, Shun-ichi'
'Saitoh, Yutaka'
'Kanda, Yutaka'

_publ_section_title
;
 UCS1025A and B, New Antitumor Antibiotics from the
 FungusAcremoniumSpecies
;
_journal_issue 25
_journal_name_full 'Organic Letters'
_journal_page_first 4387
_journal_paper_doi 10.1021/ol026923b
_journal_volume 4
_journal_year 2002
_chemical_compound_source 'see text'
_chemical_formula_moiety 'C20 H25 N O5, H2 O'
_chemical_formula_sum 'C20 H27 N O6'
_chemical_formula_weight 377.43
_chemical_name_common 'UCS1025A monohydrate'
_chemical_name_systematic
; 
(2aR,7aS,7bR)-7-{[(4aS,5S,6S,8aR)-1,2,3,4,4a,5,6,8a-Octahydro-
6-methylnaphthalene-5-yl]-hydroxymethylene}-2,2a,3,4,6,7,7a,7b-octahydro-
7b-hydroxy-furo[2,3,4-gh]pyrrolizine-2,6-dione monohydrate 
;
_space_group_IT_number 4
_symmetry_cell_setting monoclinic
_symmetry_space_group_name_Hall 'P 2yb'
_symmetry_space_group_name_H-M 'P 1 21 1'
_atom_sites_solution_hydrogens geom
_atom_sites_solution_primary vecmap
_atom_sites_solution_secondary difmap
_audit_creation_method 'SHELXL-93 with manual modification'
_cell_angle_alpha 90.00
_cell_angle_beta 90.762(10)
_cell_angle_gamma 90.00
_cell_formula_units_Z 4
_cell_length_a 17.1716(13)
_cell_length_b 6.2714(7)
_cell_length_c 19.602(3)
_cell_measurement_reflns_used 25
_cell_measurement_temperature 299(2)
_cell_measurement_theta_max 25.80
_cell_measurement_theta_min 13.40
_cell_volume 2110.8(4)
_computing_cell_refinement 'CAD4/PC V1.1 (Kretschmar, 1992)'
_computing_data_collection 'CAD4/PC V1.1 (Kretschmar, 1992)'
_computing_data_reduction 'CAD4 SDP-PLUS (B. A. Frenz & Associates & Enraf-Nonius, 1988)'
_computing_molecular_graphics 'ORTEP-III (Burnett & Johnson, 1996)'
_computing_publication_material 'SHELXL-93 (Sheldrick, 1993) and PARST95 (Nardelli, 1983, 1995)'
_computing_structure_refinement 'SHELXL-93 (Sheldrick, 1993)'
_computing_structure_solution 'PATSEE (Egert & Sheldrick, 1985) and SHELXS-86 (Sheldrick, 1990)'
_diffrn_ambient_temperature 299(2)
_diffrn_measurement_device 'Enraf-Nonius CAD4'
_diffrn_measurement_method \w/2\q
_diffrn_radiation_monochromator graphite
_diffrn_radiation_source 'fine-focus sealed tube'
_diffrn_radiation_type CuK\a
_diffrn_radiation_wavelength 1.54184
_diffrn_reflns_av_R_equivalents 0.0713
_diffrn_reflns_av_sigmaI/netI 0.0646
_diffrn_reflns_limit_h_max 17
_diffrn_reflns_limit_h_min -17
_diffrn_reflns_limit_k_max 6
_diffrn_reflns_limit_k_min 0
_diffrn_reflns_limit_l_max 19
_diffrn_reflns_limit_l_min 0
_diffrn_reflns_number 2518
_diffrn_reflns_theta_max 50.02
_diffrn_reflns_theta_min 2.25
_diffrn_standards_decay_% '0.55 for the first data set and 8.74 for the second data set'
_diffrn_standards_interval_time 90
_diffrn_standards_number 3
_exptl_absorpt_coefficient_mu 0.723
_exptl_absorpt_correction_type none
_exptl_crystal_colour colourless
_exptl_crystal_density_diffrn 1.188
_exptl_crystal_description needle
_exptl_crystal_F_000 808
_exptl_crystal_size_max 0.30
_exptl_crystal_size_mid 0.08
_exptl_crystal_size_min 0.04
_refine_diff_density_max 0.448
_refine_diff_density_min -0.411
_refine_diff_density_rms 0.103
_refine_ls_abs_structure_details 'Flack H D (1983), Acta Cryst. A39, 876-881'
_refine_ls_abs_structure_Flack -0.35(108)
_refine_ls_extinction_coef 0.0025(10)
_refine_ls_extinction_expression Fc^*^=kFc[1+0.001xFc^2^\l^3^/sin(2\q)]^-1/4^
_refine_ls_extinction_method SHELXL
_refine_ls_goodness_of_fit_all 1.088
_refine_ls_goodness_of_fit_obs 1.187
_refine_ls_hydrogen_treatment constr
_refine_ls_matrix_type full
_refine_ls_number_parameters 500
_refine_ls_number_reflns 2428
_refine_ls_number_restraints 1
_refine_ls_restrained_S_all 1.087
_refine_ls_restrained_S_obs 1.186
_refine_ls_R_factor_all 0.1509
_refine_ls_R_factor_obs 0.1177
_refine_ls_shift/esd_max 0.001
_refine_ls_shift/esd_mean 0.000
_refine_ls_structure_factor_coef Fsqd
_refine_ls_weighting_details 'w=1/[\s^2^(Fo^2^)+(0.2387P)^2^+0.0000P] where P=(Fo^2^+2Fc^2^)/3'
_refine_ls_weighting_scheme calc
_refine_ls_wR_factor_all 0.3221
_refine_ls_wR_factor_obs 0.2792
_reflns_number_observed 1673
_reflns_number_total 2428
_reflns_observed_criterion >2sigma(I)
_cod_data_source_file ol026923bsi20021029_094314.cif
_cod_data_source_block 1b_H2O
_cod_depositor_comments
;
The following automatic conversions were performed:

'_refine_ls_weighting_scheme' value 'calc
w=1/[\s^2^(Fo^2^)+(0.2387P)^2^+0.0000P] where P=(Fo^2^+2Fc^2^)/3' was
changed to 'calc'. New tag '_refine_ls_weighting_details' was
created. The value of the new tag was set to
'w=1/[\s^2^(Fo^2^)+(0.2387P)^2^+0.0000P] where P=(Fo^2^+2Fc^2^)/3'.

Automatic conversion script
Id: cif_fix_values 3143 2015-03-26 13:38:13Z robertas 
;
_cod_original_cell_volume 2110.7(4)
_cod_original_sg_symbol_H-M 'P 21'
_cod_database_code 1507479

loop_
_symmetry_equiv_pos_as_xyz
'x, y, z'
'-x, y+1/2, -z'

loop_
_atom_site_aniso_label
_atom_site_aniso_U_11
_atom_site_aniso_U_22
_atom_site_aniso_U_33
_atom_site_aniso_U_23
_atom_site_aniso_U_13
_atom_site_aniso_U_12
O11 0.091(7) 0.046(6) 0.066(6) 0.006(5) -0.012(5) -0.022(6)
C12 0.081(10) 0.031(8) 0.062(9) -0.001(7) -0.005(8) -0.004(8)
C12A 0.078(9) 0.036(8) 0.091(11) 0.016(8) -0.004(8) 0.014(8)
C13 0.094(11) 0.104(14) 0.087(11) 0.021(11) 0.020(9) -0.003(11)
C14 0.079(9) 0.057(9) 0.091(10) 0.015(9) 0.003(8) 0.021(9)
N15 0.074(8) 0.034(7) 0.076(7) 0.008(6) 0.001(6) 0.014(6)
C16 0.068(9) 0.039(9) 0.059(8) -0.019(8) 0.015(7) 0.004(9)
C17 0.044(8) 0.055(9) 0.097(11) -0.002(9) -0.007(7) 0.019(8)
C17A 0.054(7) 0.034(8) 0.067(9) 0.000(7) -0.009(6) 0.005(7)
C17B 0.094(11) 0.049(10) 0.063(9) -0.008(9) -0.008(8) 0.009(9)
O12X 0.132(9) 0.045(6) 0.075(7) 0.002(6) 0.015(7) -0.006(6)
O16X 0.072(6) 0.048(7) 0.092(7) 0.011(6) 0.026(5) 0.001(6)
C17X 0.112(13) 0.046(10) 0.061(9) 0.007(7) 0.007(9) 0.017(10)
O17Y 0.082(7) 0.054(7) 0.117(9) 0.016(6) 0.012(6) -0.007(6)
O17B 0.100(8) 0.062(7) 0.082(6) -0.016(6) -0.029(5) 0.022(6)
C11' 0.081(10) 0.054(10) 0.087(10) -0.001(9) -0.001(8) -0.016(9)
C12' 0.067(10) 0.100(14) 0.100(12) 0.031(12) 0.004(9) -0.013(11)
C13' 0.085(11) 0.119(17) 0.089(11) 0.010(12) -0.013(9) 0.005(13)
C14' 0.074(11) 0.087(14) 0.134(16) 0.015(13) -0.028(11) 0.007(11)
C14A 0.081(11) 0.063(11) 0.113(14) 0.006(11) -0.004(10) 0.004(10)
C15' 0.102(14) 0.099(17) 0.179(21) 0.002(15) -0.019(14) 0.037(14)
C16' 0.123(16) 0.170(26) 0.174(22) 0.004(20) 0.041(15) 0.099(19)
C17' 0.176(21) 0.180(29) 0.137(18) 0.008(20) 0.065(16) 0.083(24)
C18' 0.124(15) 0.087(15) 0.115(14) -0.025(12) -0.034(11) 0.031(13)
C18A 0.060(9) 0.065(11) 0.091(11) -0.012(9) 0.001(7) 0.002(9)
C12X 0.145(17) 0.077(14) 0.113(14) -0.022(12) 0.034(12) -0.016(13)
O21 0.105(7) 0.047(6) 0.054(5) -0.001(5) 0.015(5) 0.019(6)
C22 0.106(12) 0.031(8) 0.086(10) 0.012(9) 0.017(11) 0.022(9)
C22A 0.090(11) 0.043(10) 0.084(10) 0.002(9) -0.010(8) 0.008(9)
C23 0.101(12) 0.059(12) 0.098(12) -0.005(10) 0.007(9) -0.023(10)
C24 0.148(15) 0.044(10) 0.079(10) -0.009(9) -0.007(10) -0.008(12)
N25 0.078(8) 0.049(8) 0.067(7) 0.006(7) 0.017(6) -0.017(7)
C26 0.080(10) 0.051(11) 0.063(9) -0.001(8) 0.013(8) 0.005(9)
C27 0.091(10) 0.030(8) 0.075(9) -0.010(8) 0.025(9) 0.012(8)
C27A 0.080(9) 0.030(8) 0.066(8) 0.006(7) 0.019(7) 0.001(7)
C27B 0.067(9) 0.040(9) 0.060(8) 0.009(8) 0.009(6) 0.005(8)
O22X 0.109(8) 0.050(7) 0.120(9) 0.004(7) 0.043(8) -0.001(7)
O26X 0.105(7) 0.041(7) 0.089(7) -0.011(5) 0.028(6) 0.011(6)
C27X 0.063(9) 0.060(11) 0.081(10) 0.005(9) -0.012(8) 0.017(9)
O27Y 0.089(7) 0.051(7) 0.130(9) -0.006(7) -0.008(7) 0.032(6)
O27B 0.105(7) 0.039(6) 0.092(7) 0.004(6) 0.025(6) -0.007(6)
C21' 0.089(10) 0.070(11) 0.061(8) -0.003(9) -0.007(8) 0.031(10)
C22' 0.113(13) 0.081(14) 0.079(11) -0.020(11) 0.009(10) 0.037(11)
C23' 0.139(16) 0.075(15) 0.102(14) -0.014(12) -0.003(12) 0.002(14)
C24' 0.246(28) 0.093(17) 0.069(11) -0.013(12) 0.004(16) 0.091(19)
C24A 0.119(13) 0.064(12) 0.090(12) -0.018(10) -0.009(11) -0.002(11)
C25' 0.213(25) 0.185(31) 0.102(15) -0.022(17) 0.000(17) -0.094(24)
C26' 0.124(16) 0.199(34) 0.166(23) -0.046(25) -0.002(16) -0.040(21)
C27' 0.187(26) 0.147(28) 0.154(21) -0.026(21) 0.037(19) -0.045(23)
C28' 0.101(12) 0.079(14) 0.108(13) -0.018(11) -0.006(10) 0.000(11)
C28A 0.106(12) 0.071(11) 0.063(9) 0.007(9) -0.003(8) -0.003(11)
C22X 0.115(14) 0.094(16) 0.103(13) -0.006(12) 0.008(11) 0.028(13)
O31 0.374(107) 1.118(445) 0.509(168) 0.060(237) 0.191(108) -0.391(207)
O32 0.399(103) 1.095(373) 0.849(310) -0.174(276) 0.180(150) -0.597(178)
O33 0.556(173) 0.783(300) 0.497(189) -0.048(177) 0.207(147) -0.480(203)
O34 0.371(98) 1.657(666) 0.289(78) -0.272(194) 0.258(77) -0.462(233)

loop_
_atom_site_label
_atom_site_type_symbol
_atom_site_fract_x
_atom_site_fract_y
_atom_site_fract_z
_atom_site_U_iso_or_equiv
_atom_site_thermal_displace_type
_atom_site_occupancy
_atom_site_calc_flag
_atom_site_refinement_flags
O11 O 0.4315(6) 0.6222(15) 0.0302(4) 0.068(3) Uani 1 d .
C12 C 0.5115(9) 0.6257(21) 0.0269(8) 0.058(4) Uani 1 d .
C12A C 0.5458(8) 0.6575(24) 0.0930(7) 0.069(4) Uani 1 d .
H12A H 0.5732(8) 0.7943(24) 0.0955(7) 0.082 Uiso 1 calc R
C13 C 0.6019(9) 0.4665(35) 0.1130(8) 0.095(5) Uani 1 d .
H13A H 0.6104(9) 0.3750(35) 0.0739(8) 0.114 Uiso 1 calc R
H13B H 0.6519(9) 0.5205(35) 0.1289(8) 0.114 Uiso 1 calc R
C14 C 0.5623(8) 0.3443(29) 0.1692(7) 0.075(4) Uani 1 d .
H14A H 0.5623(8) 0.1925(29) 0.1597(7) 0.090 Uiso 1 calc R
H14B H 0.5878(8) 0.3692(29) 0.2129(7) 0.090 Uiso 1 calc R
N15 N 0.4821(7) 0.4300(18) 0.1687(6) 0.061(3) Uani 1 d .
C16 C 0.4145(8) 0.3314(24) 0.1602(6) 0.055(4) Uani 1 d .
C17 C 0.3624(8) 0.4694(25) 0.1249(7) 0.065(4) Uani 1 d .
C17A C 0.4083(7) 0.6587(22) 0.1001(6) 0.052(3) Uani 1 d .
H17A H 0.3802(7) 0.7935(22) 0.1057(6) 0.062 Uiso 1 calc R
C17B C 0.4816(9) 0.6493(26) 0.1427(7) 0.069(4) Uani 1 d .
O12X O 0.5363(7) 0.5969(16) -0.0278(6) 0.084(3) Uani 1 d .
O16X O 0.3998(5) 0.1405(17) 0.1779(5) 0.070(3) Uani 1 d .
C17X C 0.2892(10) 0.4177(24) 0.1099(7) 0.073(5) Uani 1 d .
O17Y O 0.2571(6) 0.2271(17) 0.1305(6) 0.084(3) Uani 1 d .
H17Y H 0.2912(22) 0.1521(127) 0.1477(91) 0.126 Uiso 1 calc R
O17B O 0.4848(6) 0.7851(17) 0.1990(5) 0.081(3) Uani 1 d .
H17B H 0.4573(93) 0.8896(156) 0.1916(41) 0.122 Uiso 1 calc R
C11' C 0.2321(8) 0.5405(26) 0.0677(8) 0.074(4) Uani 1 d .
H11' H 0.2510(8) 0.6878(26) 0.0703(8) 0.089 Uiso 1 calc R
C12' C 0.2368(9) 0.4840(33) -0.0093(9) 0.089(5) Uani 1 d .
H12' H 0.2876(9) 0.5309(33) -0.0259(9) 0.107 Uiso 1 calc R
C13' C 0.1748(10) 0.5987(37) -0.0491(9) 0.098(6) Uani 1 d .
H13' H 0.1774(10) 0.5938(37) -0.0965(9) 0.117 Uiso 1 calc R
C14' C 0.1153(10) 0.7088(32) -0.0218(11) 0.099(6) Uani 1 d .
H14' H 0.0804(10) 0.7788(32) -0.0507(11) 0.118 Uiso 1 calc R
C14A C 0.1041(9) 0.7213(29) 0.0505(9) 0.086(5) Uani 1 d .
H14C H 0.1261(9) 0.8586(29) 0.0649(9) 0.103 Uiso 1 calc R
C15' C 0.0173(11) 0.7266(40) 0.0710(12) 0.127(8) Uani 1 d .
H15A H -0.0077(11) 0.8444(40) 0.0473(12) 0.152 Uiso 1 calc R
H15B H -0.0073(11) 0.5963(40) 0.0549(12) 0.152 Uiso 1 calc R
C16' C 0.0019(12) 0.7486(50) 0.1445(13) 0.156(11) Uani 1 d .
H16A H 0.0151(12) 0.8915(50) 0.1597(13) 0.187 Uiso 1 calc R
H16B H -0.0529(12) 0.7245(50) 0.1531(13) 0.187 Uiso 1 calc R
C17' C 0.0486(14) 0.5938(51) 0.1816(11) 0.164(11) Uani 1 d .
H17B H 0.0262(14) 0.4539(51) 0.1735(11) 0.197 Uiso 1 calc R
H17C H 0.0439(14) 0.6236(51) 0.2299(11) 0.197 Uiso 1 calc R
C18' C 0.1374(11) 0.5818(34) 0.1649(10) 0.109(7) Uani 1 d .
H18A H 0.1631(11) 0.7114(34) 0.1801(10) 0.131 Uiso 1 calc R
H18B H 0.1610(11) 0.4625(34) 0.1889(10) 0.131 Uiso 1 calc R
C18A C 0.1478(8) 0.5550(26) 0.0901(8) 0.072(4) Uani 1 d .
H18C H 0.1237(8) 0.4181(26) 0.0782(8) 0.086 Uiso 1 calc R
C12X C 0.2287(13) 0.2483(33) -0.0235(10) 0.112(7) Uani 1 d .
H12B H 0.2280(79) 0.2246(38) -0.0719(10) 0.168 Uiso 1 calc R
H12C H 0.1811(39) 0.1969(55) -0.0044(59) 0.168 Uiso 1 calc R
H12D H 0.2720(42) 0.1734(40) -0.0033(59) 0.168 Uiso 1 calc R
O21 O 0.5694(6) 0.3518(15) 0.5048(4) 0.069(3) Uani 1 d .
C22 C 0.5012(12) 0.3472(24) 0.4675(8) 0.074(4) Uani 1 d .
C22A C 0.5134(9) 0.3688(25) 0.3929(7) 0.073(4) Uani 1 d .
H22A H 0.4923(9) 0.5047(25) 0.3762(7) 0.087 Uiso 1 calc R
C23 C 0.4824(10) 0.1902(28) 0.3521(8) 0.086(5) Uani 1 d .
H23A H 0.4597(10) 0.2417(28) 0.3096(8) 0.103 Uiso 1 calc R
H23B H 0.4427(10) 0.1140(28) 0.3770(8) 0.103 Uiso 1 calc R
C24 C 0.5536(11) 0.0422(27) 0.3380(8) 0.090(5) Uani 1 d .
H24A H 0.5449(11) -0.0996(27) 0.3562(8) 0.108 Uiso 1 calc R
H24B H 0.5629(11) 0.0311(27) 0.2894(8) 0.108 Uiso 1 calc R
N25 N 0.6188(7) 0.1437(20) 0.3725(6) 0.065(3) Uani 1 d .
C26 C 0.6720(9) 0.0556(26) 0.4151(7) 0.065(4) Uani 1 d .
C27 C 0.6946(9) 0.2076(21) 0.4690(8) 0.065(4) Uani 1 d .
C27A C 0.6360(8) 0.3908(20) 0.4629(6) 0.058(4) Uani 1 d .
H27A H 0.6597(8) 0.5307(20) 0.4713(6) 0.070 Uiso 1 calc R
C27B C 0.6032(8) 0.3676(22) 0.3889(6) 0.056(4) Uani 1 d .
O22X O 0.4395(7) 0.3212(18) 0.4974(6) 0.093(4) Uani 1 d .
O26X O 0.6990(6) -0.1315(17) 0.4101(5) 0.078(3) Uani 1 d .
C27X C 0.7439(8) 0.1724(26) 0.5189(8) 0.068(4) Uani 1 d .
O27Y O 0.7855(6) -0.0107(18) 0.5207(6) 0.090(3) Uani 1 d .
H27Y H 0.7779(95) -0.0774(160) 0.4852(45) 0.135 Uiso 1 calc R
O27B O 0.6357(7) 0.5022(16) 0.3426(5) 0.079(3) Uani 1 d .
H27B H 0.6420(100) 0.6200(84) 0.3599(31) 0.118 Uiso 1 calc R
C21' C 0.7573(8) 0.3241(28) 0.5764(7) 0.074(4) Uani 1 d .
H21' H 0.7395(8) 0.4645(28) 0.5608(7) 0.088 Uiso 1 calc R
C22' C 0.7091(11) 0.2659(31) 0.6393(9) 0.091(6) Uani 1 d .
H22' H 0.6552(11) 0.3012(31) 0.6267(9) 0.109 Uiso 1 calc R
C23' C 0.7252(13) 0.3857(35) 0.6968(11) 0.105(6) Uani 1 d .
H23' H 0.6904(13) 0.3828(35) 0.7327(11) 0.127 Uiso 1 calc R
C24' C 0.7906(17) 0.5084(40) 0.7028(10) 0.136(10) Uani 1 d .
H24' H 0.7994(17) 0.5802(40) 0.7437(10) 0.163 Uiso 1 calc R
C24A C 0.8509(10) 0.5350(29) 0.6455(9) 0.091(5) Uani 1 d .
H24C H 0.8369(10) 0.6640(29) 0.6200(9) 0.109 Uiso 1 calc R
C25' C 0.9373(16) 0.5617(52) 0.6709(11) 0.167(12) Uani 1 d .
H25A H 0.9412(16) 0.6825(52) 0.7017(11) 0.200 Uiso 1 calc R
H25B H 0.9537(16) 0.4350(52) 0.6955(11) 0.200 Uiso 1 calc R
C26' C 0.9903(14) 0.5972(61) 0.6093(13) 0.163(12) Uani 1 d .
H26A H 0.9796(14) 0.7351(61) 0.5888(13) 0.196 Uiso 1 calc R
H26B H 1.0446(14) 0.5941(61) 0.6238(13) 0.196 Uiso 1 calc R
C27' C 0.9755(16) 0.4329(54) 0.5614(13) 0.162(11) Uani 1 d .
H27B H 0.9951(16) 0.3021(54) 0.5818(13) 0.195 Uiso 1 calc R
H27C H 1.0080(16) 0.4622(54) 0.5224(13) 0.195 Uiso 1 calc R
C28' C 0.8979(10) 0.3853(33) 0.5344(9) 0.096(6) Uani 1 d .
H28A H 0.8995(10) 0.2588(33) 0.5060(9) 0.115 Uiso 1 calc R
H28B H 0.8789(10) 0.5033(33) 0.5069(9) 0.115 Uiso 1 calc R
C28A C 0.8420(9) 0.3472(31) 0.5971(7) 0.080(5) Uani 1 d .
H28C H 0.8586(9) 0.2173(31) 0.6210(7) 0.096 Uiso 1 calc R
C22X C 0.7075(11) 0.0361(33) 0.6585(8) 0.104(6) Uani 1 d .
H22B H 0.7040(17) -0.0494(33) 0.6179(8) 0.156 Uiso 1 calc R
H22C H 0.6632(18) 0.0089(35) 0.6865(16) 0.156 Uiso 1 calc R
H22D H 0.7543(17) 0.0007(34) 0.6833(16) 0.156 Uiso 1 calc R
O31 O 0.8090(16) 0.1805(33) 0.2613(8) 0.665(157) Uani 0.50 d PR
O32 O 0.8293(16) 0.3682(33) 0.2561(9) 0.779(169) Uani 0.50 d PR
O33 O 0.8097(16) 0.6435(33) 0.2597(9) 0.610(132) Uani 0.50 d PR
O34 O 0.8101(16) 0.8437(33) 0.2567(9) 0.770(225) Uani 0.50 d PR

loop_
_atom_type_symbol
_atom_type_description
_atom_type_scat_dispersion_real
_atom_type_scat_dispersion_imag
_atom_type_scat_source
C C 0.0181 0.0091 'International Tables Vol C Tables 4.2.6.8 and 6.1.1.4'
H H 0.0000 0.0000 'International Tables Vol C Tables 4.2.6.8 and 6.1.1.4'
N N 0.0311 0.0180 'International Tables Vol C Tables 4.2.6.8 and 6.1.1.4'
O O 0.0492 0.0322 'International Tables Vol C Tables 4.2.6.8 and 6.1.1.4'

loop_
_geom_angle_atom_site_label_1
_geom_angle_atom_site_label_2
_geom_angle_atom_site_label_3
_geom_angle
C12 O11 C17A 109.1(10)
O12X C12 O11 114.5(13)
O12X C12 C12A 134.4(15)
O11 C12 C12A 111.1(13)
C12 C12A C17B 106.9(12)
C12 C12A C13 111.1(13)
C17B C12A C13 105.5(12)
C14 C13 C12A 106.6(12)
N15 C14 C13 103.9(12)
C16 N15 C17B 113.2(12)
C16 N15 C14 130.2(12)
C17B N15 C14 110.1(12)
O16X C16 N15 125.7(13)
O16X C16 C17 125.5(14)
N15 C16 C17 108.8(13)
C17X C17 C16 123.3(15)
C17X C17 C17A 128.1(13)
C16 C17 C17A 108.0(11)
O11 C17A C17B 106.3(10)
O11 C17A C17 109.3(11)
C17B C17A C17 103.1(11)
O17B C17B N15 107.4(11)
O17B C17B C12A 118.5(13)
N15 C17B C12A 105.0(12)
O17B C17B C17A 116.1(12)
N15 C17B C17A 103.3(12)
C12A C17B C17A 105.0(11)
C17 C17X O17Y 121.8(14)
C17 C17X C11' 127.7(14)
O17Y C17X C11' 110.4(14)
C17X C11' C18A 119.5(13)
C17X C11' C12' 112.3(13)
C18A C11' C12' 110.9(12)
C13' C12' C12X 108.1(17)
C13' C12' C11' 110.6(16)
C12X C12' C11' 113.4(15)
C14' C13' C12' 125.1(17)
C13' C14' C14A 122.1(16)
C14' C14A C18A 113.7(15)
C14' C14A C15' 113.4(15)
C18A C14A C15' 111.0(15)
C16' C15' C14A 116.1(17)
C17' C16' C15' 108.8(18)
C16' C17' C18' 117.5(22)
C18A C18' C17' 110.0(14)
C18' C18A C14A 111.5(14)
C18' C18A C11' 114.7(13)
C14A C18A C11' 111.4(13)
C22 O21 C27A 112.2(11)
O22X C22 O21 119.0(14)
O22X C22 C22A 127.9(17)
O21 C22 C22A 113.1(15)
C23 C22A C22 114.3(14)
C23 C22A C27B 108.8(13)
C22 C22A C27B 101.7(12)
C22A C23 C24 105.6(12)
N25 C24 C23 105.0(12)
C26 N25 C24 128.5(13)
C26 N25 C27B 112.4(12)
C24 N25 C27B 112.4(12)
O26X C26 N25 125.3(14)
O26X C26 C27 124.2(14)
N25 C26 C27 110.4(13)
C27X C27 C26 126.3(13)
C27X C27 C27A 127.3(13)
C26 C27 C27A 105.2(12)
O21 C27A C27 110.7(10)
O21 C27A C27B 103.7(10)
C27 C27A C27B 103.4(11)
O27B C27B N25 111.6(11)
O27B C27B C22A 116.6(12)
N25 C27B C22A 101.6(12)
O27B C27B C27A 114.6(12)
N25 C27B C27A 103.2(10)
C22A C27B C27A 107.6(10)
C27 C27X O27Y 120.0(14)
C27 C27X C21' 123.5(13)
O27Y C27X C21' 116.5(12)
C27X C21' C28A 113.7(12)
C27X C21' C22' 112.1(15)
C28A C21' C22' 109.5(12)
C23' C22' C22X 109.0(17)
C23' C22' C21' 115.0(19)
C22X C22' C21' 116.3(14)
C24' C23' C22' 122.2(21)
C23' C24' C24A 123.8(19)
C28A C24A C24' 107.9(17)
C28A C24A C25' 111.5(17)
C24' C24A C25' 114.9(17)
C26' C25' C24A 109.5(17)
C27' C26' C25' 108.2(25)
C26' C27' C28' 123.0(25)
C27' C28' C28A 108.0(15)
C21' C28A C24A 109.3(14)
C21' C28A C28' 113.3(12)
C24A C28A C28' 108.1(15)

loop_
_geom_bond_atom_site_label_1
_geom_bond_atom_site_label_2
_geom_bond_distance
O11 C12 1.38(2)
O11 C17A 1.451(15)
C12 O12X 1.17(2)
C12 C12A 1.43(2)
C12A C17B 1.48(2)
C12A C13 1.58(2)
C13 C14 1.51(2)
C14 N15 1.48(2)
N15 C16 1.32(2)
N15 C17B 1.47(2)
C16 O16X 1.27(2)
C16 C17 1.42(2)
C17 C17X 1.33(2)
C17 C17A 1.51(2)
C17A C17B 1.50(2)
C17B O17B 1.39(2)
C17X O17Y 1.38(2)
C17X C11' 1.49(2)
C11' C18A 1.52(2)
C11' C12' 1.55(2)
C12' C13' 1.50(2)
C12' C12X 1.51(3)
C13' C14' 1.35(2)
C14' C14A 1.43(2)
C14A C18A 1.50(2)
C14A C15' 1.55(2)
C15' C16' 1.48(3)
C16' C17' 1.45(3)
C17' C18' 1.57(3)
C18' C18A 1.49(2)
O21 C22 1.37(2)
O21 C27A 1.44(2)
C22 O22X 1.23(2)
C22 C22A 1.49(2)
C22A C23 1.47(2)
C22A C27B 1.55(2)
C23 C24 1.56(2)
C24 N25 1.45(2)
N25 C26 1.35(2)
N25 C27B 1.47(2)
C26 O26X 1.27(2)
C26 C27 1.47(2)
C27 C27X 1.30(2)
C27 C27A 1.53(2)
C27A C27B 1.55(2)
C27B O27B 1.37(2)
C27X O27Y 1.35(2)
C27X C21' 1.49(2)
C21' C28A 1.51(2)
C21' C22' 1.54(2)
C22' C23' 1.38(3)
C22' C22X 1.49(3)
C23' C24' 1.37(3)
C24' C24A 1.54(3)
C24A C28A 1.52(2)
C24A C25' 1.57(3)
C25' C26' 1.54(3)
C26' C27' 1.41(4)
C27' C28' 1.46(3)
C28' C28A 1.59(2)

loop_
_geom_hbond_atom_site_label_D
_geom_hbond_atom_site_label_H
_geom_hbond_atom_site_label_A
_geom_hbond_distance_DH
_geom_hbond_distance_HA
_geom_hbond_distance_DA
_geom_hbond_angle_DHA
_geom_hbond_site_symmetry_A
_geom_hbond_publ_flag
O17Y H17Y O16X 0.82 1.95 2.664(13) 145 1_555 yes
O27Y H27Y O26X 0.82 2.02 2.719(15) 143 1_555 yes
O17B H17B O16X 0.82 1.88 2.694(15) 176 1_565 yes
O27B H27B O26X 0.82 2.08 2.859(15) 158 1_565 yes

loop_
_geom_torsion_atom_site_label_1
_geom_torsion_atom_site_label_2
_geom_torsion_atom_site_label_3
_geom_torsion_atom_site_label_4
_geom_torsion
C17A O11 C12 O12X 179.8(12)
C17A O11 C12 C12A 1.7(15)
O12X C12 C12A C17B -170.9(16)
O11 C12 C12A C17B 6.7(16)
O12X C12 C12A C13 -56.3(23)
O11 C12 C12A C13 121.3(13)
C12 C12A C13 C14 -109.8(16)
C17B C12A C13 C14 5.7(17)
C12A C13 C14 N15 12.3(17)
C13 C14 N15 C16 122.2(17)
C13 C14 N15 C17B -27.2(16)
C17B N15 C16 O16X 179.6(12)
C14 N15 C16 O16X 31.0(21)
C17B N15 C16 C17 2.7(15)
C14 N15 C16 C17 -145.9(13)
O16X C16 C17 C17X 4.5(22)
N15 C16 C17 C17X -178.6(13)
O16X C16 C17 C17A -167.2(11)
N15 C16 C17 C17A 9.7(14)
C12 O11 C17A C17B -9.2(14)
C12 O11 C17A C17 -119.9(11)
C17X C17 C17A O11 -75.9(17)
C16 C17 C17A O11 95.3(12)
C17X C17 C17A C17B 171.4(15)
C16 C17 C17A C17B -17.4(14)
C16 N15 C17B O17B 109.5(12)
C14 N15 C17B O17B -95.5(13)
C16 N15 C17B C12A -123.5(12)
C14 N15 C17B C12A 31.4(14)
C16 N15 C17B C17A -13.7(15)
C14 N15 C17B C17A 141.2(11)
C12 C12A C17B O17B -143.4(13)
C13 C12A C17B O17B 98.2(15)
C12 C12A C17B N15 96.7(13)
C13 C12A C17B N15 -21.6(15)
C12 C12A C17B C17A -11.9(16)
C13 C12A C17B C17A -130.2(13)
O11 C17A C17B O17B 145.7(12)
C17 C17A C17B O17B -99.3(15)
O11 C17A C17B N15 -97.1(12)
C17 C17A C17B N15 17.9(13)
O11 C17A C17B C12A 12.8(15)
C17 C17A C17B C12A 127.8(12)
C16 C17 C17X O17Y 3.0(22)
C17A C17 C17X O17Y 172.9(13)
C16 C17 C17X C11' -173.7(13)
C17A C17 C17X C11' -3.8(25)
C17 C17X C11' C18A -139.3(16)
O17Y C17X C11' C18A 43.6(18)
C17 C17X C11' C12' 88.3(19)
O17Y C17X C11' C12' -88.7(15)
C17X C11' C12' C13' 175.9(15)
C18A C11' C12' C13' 39.3(20)
C17X C11' C12' C12X 54.3(20)
C18A C11' C12' C12X -82.3(19)
C12X C12' C13' C14' 114.8(23)
C11' C12' C13' C14' -9.8(26)
C12' C13' C14' C14A -2.0(31)
C13' C14' C14A C18A -17.1(25)
C13' C14' C14A C15' -145.2(19)
C14' C14A C15' C16' -177.5(21)
C18A C14A C15' C16' 53.0(27)
C14A C15' C16' C17' -49.3(32)
C15' C16' C17' C18' 49.5(32)
C16' C17' C18' C18A -52.9(29)
C17' C18' C18A C14A 52.5(22)
C17' C18' C18A C11' -179.8(18)
C14' C14A C18A C18' 177.1(15)
C15' C14A C18A C18' -53.5(20)
C14' C14A C18A C11' 47.6(19)
C15' C14A C18A C11' 177.0(15)
C17X C11' C18A C18' 39.8(21)
C12' C11' C18A C18' 172.7(15)
C17X C11' C18A C14A 167.6(14)
C12' C11' C18A C14A -59.4(18)
C27A O21 C22 O22X -178.0(12)
C27A O21 C22 C22A 3.9(16)
O22X C22 C22A C23 -56.0(21)
O21 C22 C22A C23 122.0(14)
O22X C22 C22A C27B -173.0(15)
O21 C22 C22A C27B 4.9(15)
C22 C22A C23 C24 -98.4(16)
C27B C22A C23 C24 14.4(16)
C22A C23 C24 N25 1.1(17)
C23 C24 N25 C26 131.4(15)
C23 C24 N25 C27B -17.5(16)
C24 N25 C26 O26X 35.2(23)
C27B N25 C26 O26X -176.0(13)
C24 N25 C26 C27 -144.7(14)
C27B N25 C26 C27 4.1(15)
O26X C26 C27 C27X -0.9(24)
N25 C26 C27 C27X 178.9(14)
O26X C26 C27 C27A -168.9(12)
N25 C26 C27 C27A 10.9(14)
C22 O21 C27A C27 -121.1(12)
C22 O21 C27A C27B -10.8(14)
C27X C27 C27A O21 -77.6(18)
C26 C27 C27A O21 90.2(13)
C27X C27 C27A C27B 171.9(15)
C26 C27 C27A C27B -20.3(13)
C26 N25 C27B O27B 106.6(13)
C24 N25 C27B O27B -99.4(14)
C26 N25 C27B C22A -128.4(12)
C24 N25 C27B C22A 25.5(14)
C26 N25 C27B C27A -17.0(14)
C24 N25 C27B C27A 137.0(12)
C23 C22A C27B O27B 97.6(15)
C22 C22A C27B O27B -141.5(12)
C23 C22A C27B N25 -24.0(14)
C22 C22A C27B N25 96.9(12)
C23 C22A C27B C27A -132.1(13)
C22 C22A C27B C27A -11.2(14)
O21 C27A C27B O27B 144.9(11)
C27 C27A C27B O27B -99.5(13)
O21 C27A C27B N25 -93.5(11)
C27 C27A C27B N25 22.2(12)
O21 C27A C27B C22A 13.5(14)
C27 C27A C27B C22A 129.1(12)
C26 C27 C27X O27Y 6.7(24)
C27A C27 C27X O27Y 172.1(13)
C26 C27 C27X C21' -172.6(13)
C27A C27 C27X C21' -7.2(25)
C27 C27X C21' C28A -138.9(15)
O27Y C27X C21' C28A 41.8(20)
C27 C27X C21' C22' 96.2(18)
O27Y C27X C21' C22' -83.1(16)
C27X C21' C22' C23' 173.2(15)
C28A C21' C22' C23' 46.0(21)
C27X C21' C22' C22X 44.1(21)
C28A C21' C22' C22X -83.1(21)
C22X C22' C23' C24' 117.4(22)
C21' C22' C23' C24' -15.2(28)
C22' C23' C24' C24A 3.0(32)
C23' C24' C24A C28A -21.2(26)
C23' C24' C24A C25' -146.3(22)
C28A C24A C25' C26' 59.5(29)
C24' C24A C25' C26' -177.3(23)
C24A C25' C26' C27' -51.8(34)
C25' C26' C27' C28' 54.5(37)
C26' C27' C28' C28A -54.1(34)
C27X C21' C28A C24A 168.8(14)
C22' C21' C28A C24A -65.0(18)
C27X C21' C28A C28' 48.2(21)
C22' C21' C28A C28' 174.4(15)
C24' C24A C28A C21' 50.8(17)
C25' C24A C28A C21' 177.9(16)
C24' C24A C28A C28' 174.5(14)
C25' C24A C28A C28' -58.4(19)
C27' C28' C28A C21' 172.6(19)
C27' C28' C28A C24A 51.4(22)
